data_7126746
loop_
_publ_author_name
'Ward, Jas S.'
'Fiorini, Giorgia'
'Frontera, Antonio'
'Rissanen, Kari'

_publ_section_title
;
 Asymmetric [N-I-N]<sup>+</sup> halonium complexes.
;
_journal_issue 60
_journal_name_full 'Chemical communications (Cambridge, England)'
_journal_page_first 8428
_journal_page_last 8431
_journal_paper_doi 10.1039/d0cc02758h
_journal_volume 56
_journal_year 2020
_chemical_formula_moiety 'C12 H15 I N3, F6 P, 0.5(C H2 Cl2)'
_chemical_formula_sum 'C12.5 H16 Cl F6 I N3 P'
_chemical_formula_weight 515.60
_space_group_crystal_system monoclinic
_space_group_IT_number 12
_space_group_name_Hall '-C 2y'
_space_group_name_H-M_alt 'C 1 2/m 1'
_atom_sites_solution_hydrogens geom
_atom_sites_solution_primary dual
_audit_creation_date 2019-12-16
_audit_creation_method
;
Olex2 1.2
(compiled 2018.05.29 svn.r3508 for OlexSys, GUI svn.r5506)
;
_audit_update_record
;
2020-04-15 deposited with the CCDC.	2020-06-19 downloaded from the CCDC.
;
_cell_angle_alpha 90
_cell_angle_beta 91.168(8)
_cell_angle_gamma 90
_cell_formula_units_Z 4
_cell_length_a 22.793(3)
_cell_length_b 10.3913(9)
_cell_length_c 8.4476(5)
_cell_measurement_reflns_used 1921
_cell_measurement_temperature 120.01(10)
_cell_measurement_theta_max 75.7490
_cell_measurement_theta_min 3.7910
_cell_volume 2000.4(3)
_computing_cell_refinement 'CrysAlisPro 1.171.39.43c (Rigaku OD, 2018)'
_computing_data_collection 'CrysAlisPro 1.171.39.43c (Rigaku OD, 2018)'
_computing_data_reduction 'CrysAlisPro 1.171.39.43c (Rigaku OD, 2018)'
_computing_molecular_graphics 'Olex2 (Dolomanov et al., 2009)'
_computing_publication_material 'Olex2 (Dolomanov et al., 2009)'
_computing_structure_refinement 'ShelXL (Sheldrick, 2015)'
_computing_structure_solution 'ShelXT (Sheldrick, 2015)'
_diffrn_ambient_environment N~2~
_diffrn_ambient_temperature 120.01(10)
_diffrn_detector 'CCD plate'
_diffrn_detector_area_resol_mean 5.1977
_diffrn_detector_type Atlas
_diffrn_measured_fraction_theta_full 1.000
_diffrn_measured_fraction_theta_max 0.965
_diffrn_measurement_details
;
List of Runs (angles in degrees, time in seconds):

  # Type    Start    End  Width  t~exp~   \w     \q     \k     \f   Frames
#--------------------------------------------------------------------------
  1  \w    -66.00  33.00   1.00    8.00    --  -41.40  37.00-180.00   99
  2  \w    -95.00  -2.00   1.00    8.00    --  -41.40 125.00 -90.00   93
  3  \w   -116.00 -17.00   1.00    8.00    --  -41.40 -37.00   0.00   99
  4  \w     23.00  97.00   1.00    8.00    --   41.40-125.00-150.00   74
  5  \w    -31.00  70.00   1.00    8.00    --   41.40 -57.00-120.00  101
  6  \w     29.00 109.00   1.00   40.00    --  112.00 -94.00   0.00   80
  7  \w     40.00 141.00   1.00   40.00    --  112.00 -61.00   0.00  101
  8  \w     79.00 178.00   1.00   40.00    --  112.00  77.00 120.00   99
  9  \w     86.00 178.00   1.00   40.00    --  112.00  45.00 -30.00   92
 10  \w     36.00 140.00   1.00   40.00    --  112.00 -30.00 120.00  104
 11  \w     39.00 121.00   1.00   40.00    --  112.00-125.00 -30.00   82
 12  \w     36.00 145.00   1.00   40.00    --  112.00 -77.00 120.00  109
 13  \w     30.00 165.00   1.00   40.00    --  112.00 -15.00 -60.00  135
 14  \w     13.00 103.00   1.00    8.00    --   41.40  57.00-150.00   90
;
_diffrn_measurement_device 'four-circle diffractometer'
_diffrn_measurement_device_type 'SuperNova, Dual, Cu at home/near, Atlas'
_diffrn_measurement_method '\w scans'
_diffrn_orient_matrix_type 'CrysAlisPro convention (1999,Acta A55,543-557)'
_diffrn_orient_matrix_UB_11 0.0036870000
_diffrn_orient_matrix_UB_12 0.0504575000
_diffrn_orient_matrix_UB_13 0.1715133000
_diffrn_orient_matrix_UB_21 -0.0671161000
_diffrn_orient_matrix_UB_22 -0.0116507000
_diffrn_orient_matrix_UB_23 0.0118425000
_diffrn_orient_matrix_UB_31 0.0069252000
_diffrn_orient_matrix_UB_32 -0.1389430000
_diffrn_orient_matrix_UB_33 0.0610959000
_diffrn_radiation_monochromator mirror
_diffrn_radiation_probe x-ray
_diffrn_radiation_type CuK\a
_diffrn_radiation_wavelength 1.54184
_diffrn_reflns_av_R_equivalents 0.0728
_diffrn_reflns_av_unetI/netI 0.0646
_diffrn_reflns_Laue_measured_fraction_full 1.000
_diffrn_reflns_Laue_measured_fraction_max 0.965
_diffrn_reflns_limit_h_max 28
_diffrn_reflns_limit_h_min -28
_diffrn_reflns_limit_k_max 11
_diffrn_reflns_limit_k_min -12
_diffrn_reflns_limit_l_max 10
_diffrn_reflns_limit_l_min -10
_diffrn_reflns_number 7587
_diffrn_reflns_point_group_measured_fraction_full 1.000
_diffrn_reflns_point_group_measured_fraction_max 0.965
_diffrn_reflns_theta_full 67.684
_diffrn_reflns_theta_max 74.458
_diffrn_reflns_theta_min 3.879
_diffrn_source 'micro-focus sealed X-ray tube'
_diffrn_source_type 'SuperNova (Cu) X-ray Source'
_exptl_absorpt_coefficient_mu 15.089
_exptl_absorpt_correction_T_max 0.956
_exptl_absorpt_correction_T_min 0.191
_exptl_absorpt_correction_type gaussian
_exptl_absorpt_process_details
;
CrysAlisPro 1.171.39.43c (Rigaku Oxford Diffraction, 2018)
Numerical absorption correction based on gaussian integration over
			a multifaceted crystal model
Empirical absorption correction using spherical harmonics,
 implemented in SCALE3 ABSPACK scaling algorithm.
;
_exptl_crystal_colour colourless
_exptl_crystal_colour_primary colourless
_exptl_crystal_density_diffrn 1.712
_exptl_crystal_description plate
_exptl_crystal_F_000 1004
_exptl_crystal_size_max 0.234
_exptl_crystal_size_mid 0.065
_exptl_crystal_size_min 0.017
_refine_diff_density_max 3.245
_refine_diff_density_min -1.427
_refine_diff_density_rms 0.282
_refine_ls_extinction_method none
_refine_ls_goodness_of_fit_ref 1.253
_refine_ls_hydrogen_treatment constr
_refine_ls_matrix_type full
_refine_ls_number_parameters 196
_refine_ls_number_reflns 2152
_refine_ls_number_restraints 114
_refine_ls_restrained_S_all 1.224
_refine_ls_R_factor_all 0.1115
_refine_ls_R_factor_gt 0.1024
_refine_ls_shift/su_max 0.001
_refine_ls_shift/su_mean 0.000
_refine_ls_structure_factor_coef Fsqd
_refine_ls_weighting_details 'w=1/[\s^2^(Fo^2^)+(0.2000P)^2^] where P=(Fo^2^+2Fc^2^)/3'
_refine_ls_weighting_scheme calc
_refine_ls_wR_factor_gt 0.2805
_refine_ls_wR_factor_ref 0.2952
_reflns_Friedel_coverage 0.000
_reflns_number_gt 1886
_reflns_number_total 2152
_reflns_threshold_expression 'I > 2\s(I)'
_cod_data_source_file d0cc02758h2.cif
_cod_data_source_block 2c
_cod_depositor_comments 'Adding full bibliography for 7126741--7126748.cif.'
_cod_original_formula_sum 'C12.50 H16 Cl F6 I N3 P'
_cod_database_code 7126746
_shelxl_version_number 2014/6
_shelx_space_group_comment
;
The symmetry employed for this shelxl refinement is uniquely defined
by the following loop, which should always be used as a source of
symmetry information in preference to the above space-group names.
They are only intended as comments.
;
_reflns_odcompleteness_completeness 100.00
_reflns_odcompleteness_iscentric 1
_reflns_odcompleteness_theta 68.13
_olex2_refinement_description
;
1. Twinned data refinement
 Scales: 0.941(3)
 0.059(3)
2. Fixed Uiso
 At 1.2 times of:
  All C(H) groups, All C(H,H) groups
 At 1.5 times of:
  All C(H,H,H) groups
3. Uiso/Uaniso restraints and constraints
P51 \\sim F52 \\sim F53 \\sim F54 \\sim F55 \\sim F56 \\sim F57: within 1.7A
with sigma of 0.02 and sigma for terminal atoms of 0.04
4. Rigid body (RIGU) restrains
 P61, F62, F63, F64, F65, F66, F67
 with sigma for 1-2 distances of 0.002 and sigma for 1-3 distances of 0.002
 N11, C12, C13, C14
 with sigma for 1-2 distances of 0.002 and sigma for 1-3 distances of 0.002
5. Others
 Sof(P51)=Sof(F52)=Sof(F53)=Sof(F54)=Sof(F55)=Sof(F56)=Sof(F57)=0.5*(1-FVAR(2))
 Sof(P61)=Sof(F62)=Sof(F63)=Sof(F64)=Sof(F65)=Sof(F66)=Sof(F67)=0.5*FVAR(2)
 Fixed Sof: Cl11(0.5) C101(0.25) H10A(0.25) H10B(0.25)
6.a Free rotating group:
 P51(F52,F53,F54,F55,F56,F57), P61(F62,F63,F64,F65,F66,F67)
6.b Secondary CH2 refined with riding coordinates:
 C101(H10A,H10B)
6.c Aromatic/amide H refined with riding coordinates:
 C2(H2), C3(H3), C4(H4), C12(H12), C13(H13)
6.d Idealised Me refined as rotating group:
 C18(H18A,H18B,H18C)
;
_ins_header
;
TITL OHS050_numabs in C2/m 
REM C2/m (#12 in standard setting)
CELL 1.54184  22.793443  10.391280   8.447648  90.0000  91.1683  90.0000
ZERR    4.00   0.002538   0.000889   0.000548   0.0000   0.0079   0.0000
LATT  7
SYMM -x, y,-z 
SFAC C H N F P Cl I
UNIT 50.00 64.00 12.00 24.00 4.00 4.00 4.00
TREF
HKLF 4
END
;
_olex2_submission_special_instructions 'No special instructions were received'
_oxdiff_exptl_absorpt_empirical_details
;
Empirical correction (ABSPACK) includes:
- Absorption correction using spherical harmonics
- Frame scaling
;
_oxdiff_exptl_absorpt_empirical_full_max 1.745
_oxdiff_exptl_absorpt_empirical_full_min 0.541

loop_
_space_group_symop_operation_xyz
'x, y, z'
'-x, y, -z'
'x+1/2, y+1/2, z'
'-x+1/2, y+1/2, -z'
'-x, -y, -z'
'x, -y, z'
'-x+1/2, -y+1/2, -z'
'x+1/2, -y+1/2, z'

loop_
_atom_site_label
_atom_site_type_symbol
_atom_site_fract_x
_atom_site_fract_y
_atom_site_fract_z
_atom_site_U_iso_or_equiv
_atom_site_adp_type
_atom_site_occupancy
_atom_site_site_symmetry_order
_atom_site_calc_flag
_atom_site_refinement_flags_posn
_atom_site_refinement_flags_adp
_atom_site_refinement_flags_occupancy
_atom_site_disorder_assembly
_atom_site_disorder_group
I1 I 0.51960(5) 0.5000 0.28384(11) 0.0436(4) Uani 1 2 d S T P . .
Cl11 Cl 0.5399(4) 0.1372(7) 0.2253(17) 0.091(4) Uani 0.5 1 d . . . A 1
P51 P 0.3423(4) 0.0086(11) 0.2508(10) 0.036(4) Uani 0.33(2) 1 d . U . B -1
F52 F 0.2887(7) 0.1063(18) 0.233(3) 0.061(9) Uani 0.33(2) 1 d G U . B -1
F53 F 0.3073(9) -0.0960(18) 0.135(3) 0.049(7) Uani 0.33(2) 1 d G U . B -1
F54 F 0.3961(7) -0.0989(17) 0.269(3) 0.043(6) Uani 0.33(2) 1 d G U . B -1
F55 F 0.3775(9) 0.1034(18) 0.368(3) 0.063(9) Uani 0.33(2) 1 d G U . B -1
F56 F 0.3738(13) 0.0675(18) 0.099(2) 0.067(9) Uani 0.33(2) 1 d G U . B -1
F57 F 0.3110(13) -0.0601(19) 0.404(2) 0.073(9) Uani 0.33(2) 1 d G U . B -1
P61 P 0.3410(11) -0.002(2) 0.262(3) 0.055(9) Uani 0.17(2) 1 d . U . B -2
F62 F 0.2848(16) 0.078(3) 0.325(7) 0.055(9) Uani 0.17(2) 1 d G U . B -2
F63 F 0.2972(18) -0.114(3) 0.195(6) 0.056(9) Uani 0.17(2) 1 d G U . B -2
F64 F 0.3971(16) -0.083(4) 0.198(7) 0.057(9) Uani 0.17(2) 1 d G U . B -2
F65 F 0.3848(17) 0.110(3) 0.328(6) 0.055(9) Uani 0.17(2) 1 d G U . B -2
F66 F 0.336(3) 0.072(3) 0.092(3) 0.056(9) Uani 0.17(2) 1 d G U . B -2
F67 F 0.346(3) -0.076(3) 0.431(3) 0.056(9) Uani 0.17(2) 1 d G U . B -2
N1 N 0.4339(6) 0.5000 0.1418(16) 0.041(3) Uani 1 2 d S T P . .
N11 N 0.6059(5) 0.5000 0.4277(11) 0.0248(19) Uani 1 2 d S TU P . .
N17 N 0.7525(7) 0.5000 0.7100(17) 0.044(3) Uani 1 2 d S T P . .
C2 C 0.4077(7) 0.3894(12) 0.0966(15) 0.047(3) Uani 1 1 d . . . . .
H2 H 0.4245 0.3123 0.1303 0.057 Uiso 1 1 calc R . . . .
C3 C 0.3584(7) 0.3839(14) 0.0051(17) 0.052(3) Uani 1 1 d . . . . .
H3 H 0.3430 0.3050 -0.0268 0.063 Uiso 1 1 calc R . . . .
C4 C 0.3307(11) 0.5000 -0.041(2) 0.067(6) Uani 1 2 d S T P . .
H4 H 0.2957 0.5000 -0.1000 0.080 Uiso 1 2 calc RS T P . .
C12 C 0.6261(6) 0.6115(12) 0.4765(14) 0.043(2) Uani 1 1 d . U . . .
H12 H 0.6066 0.6871 0.4491 0.051 Uiso 1 1 calc R . . . .
C13 C 0.6766(6) 0.6159(13) 0.5685(15) 0.047(2) Uani 1 1 d . U . . .
H13 H 0.6927 0.6947 0.5979 0.057 Uiso 1 1 calc R . . . .
C14 C 0.7037(8) 0.5000 0.6182(17) 0.038(3) Uani 1 2 d S TU P . .
C18 C 0.7822(7) 0.6186(15) 0.7520(16) 0.053(3) Uani 1 1 d . . . . .
H18A H 0.7989 0.6558 0.6592 0.080 Uiso 1 1 calc GR . . . .
H18B H 0.8127 0.6010 0.8288 0.080 Uiso 1 1 calc GR . . . .
H18C H 0.7545 0.6778 0.7960 0.080 Uiso 1 1 calc GR . . . .
C101 C 0.519(2) 0.0000 0.093(6) 0.061(10) Uani 0.5 2 d S T P A 1
H10A H 0.4777 0.0000 0.0667 0.073 Uiso 0.5 2 calc RS T P A 1
H10B H 0.5417 0.0000 -0.0031 0.073 Uiso 0.5 2 calc RS T P A 1

loop_
_atom_site_aniso_label
_atom_site_aniso_U_11
_atom_site_aniso_U_22
_atom_site_aniso_U_33
_atom_site_aniso_U_23
_atom_site_aniso_U_13
_atom_site_aniso_U_12
I1 0.0510(7) 0.0481(7) 0.0316(6) 0.000 -0.0010(4) 0.000
Cl11 0.057(4) 0.031(3) 0.183(11) -0.026(5) -0.025(5) -0.009(3)
P51 0.047(6) 0.025(7) 0.035(5) 0.002(6) -0.010(4) 0.001(6)
F52 0.053(14) 0.037(13) 0.09(2) -0.004(14) -0.022(14) 0.002(10)
F53 0.045(13) 0.044(12) 0.056(14) -0.019(10) -0.007(11) -0.007(9)
F54 0.055(13) 0.031(10) 0.044(13) -0.005(9) 0.000(10) 0.018(9)
F55 0.071(17) 0.051(14) 0.065(18) -0.025(13) -0.030(15) 0.012(13)
F56 0.079(19) 0.057(14) 0.065(17) 0.017(13) 0.011(14) 0.003(14)
F57 0.08(2) 0.072(15) 0.066(17) 0.016(14) 0.025(15) 0.023(15)
P61 0.085(16) 0.024(11) 0.058(13) 0.000(9) 0.005(10) 0.005(10)
F62 0.084(17) 0.024(12) 0.058(14) -0.001(10) 0.005(10) 0.004(10)
F63 0.085(17) 0.025(12) 0.058(14) 0.000(10) 0.005(11) 0.005(10)
F64 0.086(17) 0.026(12) 0.059(14) 0.000(10) 0.006(10) 0.006(10)
F65 0.084(17) 0.025(12) 0.057(14) 0.000(10) 0.005(11) 0.005(10)
F66 0.085(17) 0.026(12) 0.058(13) 0.001(9) 0.005(10) 0.005(10)
F67 0.085(17) 0.025(12) 0.058(13) 0.000(9) 0.005(10) 0.005(10)
N1 0.027(6) 0.069(10) 0.028(6) 0.000 -0.001(5) 0.000
N11 0.029(4) 0.037(4) 0.008(4) 0.000 -0.001(3) 0.000
N17 0.053(8) 0.048(8) 0.032(6) 0.000 -0.003(6) 0.000
C2 0.066(8) 0.034(6) 0.043(6) 0.001(4) 0.004(5) 0.005(5)
C3 0.065(8) 0.046(7) 0.045(6) -0.004(5) -0.005(6) -0.011(6)
C4 0.056(11) 0.108(19) 0.035(9) 0.000 -0.007(8) 0.000
C12 0.052(5) 0.043(4) 0.033(5) -0.002(3) -0.007(4) -0.004(3)
C13 0.057(5) 0.043(5) 0.042(5) -0.002(3) -0.014(4) -0.002(3)
C14 0.048(6) 0.043(5) 0.022(5) 0.000 0.004(5) 0.000
C18 0.061(8) 0.055(8) 0.044(7) -0.001(5) -0.013(6) -0.009(6)
C101 0.06(2) 0.037(18) 0.08(3) 0.000 -0.01(2) 0.000

loop_
_atom_type_symbol
_atom_type_description
_atom_type_scat_dispersion_real
_atom_type_scat_dispersion_imag
_atom_type_scat_source
C C 0.0181 0.0091 'International Tables Vol C Tables 4.2.6.8 and 6.1.1.4'
H H 0.0000 0.0000 'International Tables Vol C Tables 4.2.6.8 and 6.1.1.4'
Cl Cl 0.3639 0.7018 'International Tables Vol C Tables 4.2.6.8 and 6.1.1.4'
F F 0.0727 0.0534 'International Tables Vol C Tables 4.2.6.8 and 6.1.1.4'
I I -0.3257 6.8362 'International Tables Vol C Tables 4.2.6.8 and 6.1.1.4'
N N 0.0311 0.0180 'International Tables Vol C Tables 4.2.6.8 and 6.1.1.4'
P P 0.2955 0.4335 'International Tables Vol C Tables 4.2.6.8 and 6.1.1.4'

loop_
_exptl_crystal_face_index_h
_exptl_crystal_face_index_k
_exptl_crystal_face_index_l
_exptl_crystal_face_perp_dist
-15 -1 0 0.0107
0 0 5 0.1105
-1 7 0 0.0361
0 0 -5 0.1228
1 -7 0 0.0290
15 1 0 0.0067
-3 7 1 0.0388

loop_
_geom_angle_atom_site_label_1
_geom_angle_atom_site_label_2
_geom_angle_atom_site_label_3
_geom_angle
_geom_angle_site_symmetry_1
_geom_angle_site_symmetry_3
_geom_angle_publ_flag
N1 I1 N11 179.9(4) . . ?
F52 P51 F53 90.1 . . ?
F52 P51 F54 177.4 . . ?
F52 P51 F55 92.3 . . ?
F52 P51 F56 92.0 . . ?
F52 P51 F57 90.4 . . ?
F53 P51 F54 87.7 . . ?
F55 P51 F53 177.0 . . ?
F55 P51 F54 89.7 . . ?
F55 P51 F56 91.8 . . ?
F55 P51 F57 90.2 . . ?
F56 P51 F53 89.7 . . ?
F56 P51 F54 89.5 . . ?
F56 P51 F57 176.7 . . ?
F57 P51 F53 88.2 . . ?
F57 P51 F54 88.0 . . ?
F62 P61 F63 90.0 . . ?
F62 P61 F64 179.97(12) . . ?
F62 P61 F65 90.0 . . ?
F62 P61 F66 90.0 . . ?
F63 P61 F64 90.0 . . ?
F63 P61 F66 90.0 . . ?
F64 P61 F66 90.0 . . ?
F65 P61 F63 179.97(14) . . ?
F65 P61 F64 90.0 . . ?
F65 P61 F66 90.0 . . ?
F67 P61 F62 90.0 . . ?
F67 P61 F63 90.0 . . ?
F67 P61 F64 90.0 . . ?
F67 P61 F65 90.0 . . ?
F67 P61 F66 179.97(15) . . ?
C2 N1 I1 121.5(8) . . ?
C2 N1 I1 121.5(8) 6_565 . ?
C2 N1 C2 117.1(15) 6_565 . ?
C12 N11 I1 117.4(7) 6_565 . ?
C12 N11 I1 117.4(7) . . ?
C12 N11 C12 124.2(14) 6_565 . ?
C14 N17 C18 121.3(8) . 6_565 ?
C14 N17 C18 121.3(8) . . ?
C18 N17 C18 116.8(16) . 6_565 ?
N1 C2 H2 118.1 . . ?
N1 C2 C3 123.9(12) . . ?
C3 C2 H2 118.1 . . ?
C2 C3 H3 120.5 . . ?
C2 C3 C4 119.0(13) . . ?
C4 C3 H3 120.5 . . ?
C3 C4 C3 117.2(19) . 6_565 ?
C3 C4 H4 121.4 . . ?
C3 C4 H4 121.4 6_565 . ?
N11 C12 H12 120.2 . . ?
N11 C12 C13 119.5(12) . . ?
C13 C12 H12 120.3 . . ?
C12 C13 H13 120.1 . . ?
C12 C13 C14 119.7(12) . . ?
C14 C13 H13 120.1 . . ?
N17 C14 C13 121.6(8) . 6_565 ?
N17 C14 C13 121.6(8) . . ?
C13 C14 C13 116.8(16) . 6_565 ?
N17 C18 H18A 109.5 . . ?
N17 C18 H18B 109.5 . . ?
N17 C18 H18C 109.5 . . ?
H18A C18 H18B 109.5 . . ?
H18A C18 H18C 109.5 . . ?
H18B C18 H18C 109.5 . . ?
Cl11 C101 Cl11 100(2) 6 . ?
Cl11 C101 H10A 111.8 6 . ?
Cl11 C101 H10A 111.8 . . ?
Cl11 C101 H10B 111.8 6 . ?
Cl11 C101 H10B 111.8 . . ?
H10A C101 H10B 109.5 . . ?

loop_
_geom_bond_atom_site_label_1
_geom_bond_atom_site_label_2
_geom_bond_distance
_geom_bond_site_symmetry_2
_geom_bond_publ_flag
I1 N1 2.271(13) . ?
I1 N11 2.290(11) . ?
Cl11 C101 1.86(3) . ?
P51 F52 1.5924 . ?
P51 F53 1.6577 . ?
P51 F54 1.6634 . ?
P51 F55 1.5981 . ?
P51 F56 1.6061 . ?
P51 F57 1.6499 . ?
P61 F62 1.6273 . ?
P61 F63 1.6276 . ?
P61 F64 1.6277 . ?
P61 F65 1.6273 . ?
P61 F66 1.6279 . ?
P61 F67 1.6269 . ?
N1 C2 1.347(15) 6_565 ?
N1 C2 1.347(15) . ?
N11 C12 1.311(13) 6_565 ?
N11 C12 1.311(13) . ?
N17 C14 1.34(2) . ?
N17 C18 1.447(16) . ?
N17 C18 1.447(16) 6_565 ?
C2 H2 0.9300 . ?
C2 C3 1.35(2) . ?
C3 H3 0.9300 . ?
C3 C4 1.413(19) . ?
C4 C3 1.413(19) 6_565 ?
C4 H4 0.9300 . ?
C12 H12 0.9300 . ?
C12 C13 1.375(18) . ?
C13 H13 0.9300 . ?
C13 C14 1.414(16) . ?
C14 C13 1.414(16) 6_565 ?
C18 H18A 0.9600 . ?
C18 H18B 0.9600 . ?
C18 H18C 0.9600 . ?
C101 Cl11 1.86(3) 6 ?
C101 H10A 0.9700 . ?
C101 H10B 0.9700 . ?

loop_
_twin_individual_id
_twin_individual_mass_fraction_refined
1 0.941(3)
2 0.059(3)

loop_
_exptl_oxdiff_crystal_face_indexfrac_h
_exptl_oxdiff_crystal_face_indexfrac_k
_exptl_oxdiff_crystal_face_indexfrac_l
_exptl_oxdiff_crystal_face_x
_exptl_oxdiff_crystal_face_y
_exptl_oxdiff_crystal_face_z
-15.0083 -1.0253 -0.0082 -0.1085 1.0191 0.0380
0.0042 0.0056 5.0048 0.8587 0.0589 0.3050
-1.0210 7.0012 -0.0180 0.3464 -0.0133 -0.9809
-0.0042 -0.0056 -5.0048 -0.8587 -0.0589 -0.3050
1.0210 -7.0012 0.0180 -0.3464 0.0133 0.9809
15.0083 1.0253 0.0082 0.1085 -1.0191 -0.0380
-3.0216 6.9990 0.9816 0.5104 0.1329 -0.9334
